data_7242120
loop_
_publ_author_name
'Gonz\'alez, Lucia'
'Graus, Sara'
'Gaspar, Blanca'
'Espasa, Sheila'
'Vel\'azquez-Campoy, Adri\'an'
'Munarriz, Julen'
'Serrano, Jos\'e Luis'
'Tejedor, Rosa M.'
'Uriel, Santiago'

_publ_section_title
;
 Interplay between non-covalent interactions in 1D supramolecular polymers
 based on 1,4-bis(iodoethynyl)benzene.
;
_journal_issue 5
_journal_name_full 'Physical chemistry chemical physics : PCCP'
_journal_page_first 3531
_journal_page_last 3542
_journal_paper_doi 10.1039/d0cp05917j
_journal_volume 23
_journal_year 2021
_chemical_formula_sum 'C23 H34 Br I2 N'
_chemical_formula_weight 658.22
_space_group_IT_number 11
_space_group_name_Hall '-P 2yb'
_space_group_name_H-M_alt 'P 1 21/m 1'
_symmetry_cell_setting monoclinic
_symmetry_space_group_name_H-M 'P 1 21/m 1'
_atom_sites_solution_hydrogens geom
_atom_sites_solution_primary direct
_atom_sites_solution_secondary difmap
_audit_creation_date
;
'Wed Mar 30 11:05:50 2011'
;
_audit_creation_method
;
CrysAlisPro, Oxford Diffraction Ltd.,
Version 1.171.34.44 (release 25-10-2010 CrysAlis171 .NET)
(compiled Oct 25 2010,18:11:34)
;
_audit_update_record
;
2020-01-22 deposited with the CCDC.	2021-01-14 downloaded from the CCDC.
;
_cell_angle_alpha 90.00
_cell_angle_beta 97.065(3)
_cell_angle_gamma 90.00
_cell_formula_units_Z 2
_cell_length_a 7.8843(4)
_cell_length_b 14.5796(6)
_cell_length_c 11.5600(4)
_cell_measurement_reflns_used 1826
_cell_measurement_temperature 150(2)
_cell_measurement_theta_max 26.5748
_cell_measurement_theta_min 2.9134
_cell_volume 1318.73(10)
_computing_cell_refinement
;
CrysAlisPro, Oxford Diffraction Ltd.,
Version 1.171.34.44 (release 25-10-2010 CrysAlis171 .NET)
(compiled Oct 25 2010,18:11:34)
;
_computing_data_collection
;
CrysAlisPro, Oxford Diffraction Ltd.,
Version 1.171.34.44 (release 25-10-2010 CrysAlis171 .NET)
(compiled Oct 25 2010,18:11:34)
;
_computing_data_reduction
;
CrysAlisPro, Oxford Diffraction Ltd.,
Version 1.171.34.44 (release 25-10-2010 CrysAlis171 .NET)
(compiled Oct 25 2010,18:11:34)
;
_computing_molecular_graphics 'SHELXTL Bruker'
_computing_publication_material 'SHELXTL Bruker'
_computing_structure_refinement 'SHELXTL Bruker'
_computing_structure_solution 'SHELXTL Bruker'
_diffrn_ambient_temperature 150(2)
_diffrn_detector_area_resol_mean 16.3990
_diffrn_measured_fraction_theta_full 0.999
_diffrn_measured_fraction_theta_max 0.999
_diffrn_measurement_device_type 'Xcalibur, Sapphire3'
_diffrn_radiation_monochromator graphite
_diffrn_radiation_source 'Enhance (Mo) X-ray Source'
_diffrn_radiation_type MoK\a
_diffrn_radiation_wavelength 0.71073
_diffrn_reflns_av_R_equivalents 0.0410
_diffrn_reflns_av_sigmaI/netI 0.0680
_diffrn_reflns_limit_h_max 9
_diffrn_reflns_limit_h_min -8
_diffrn_reflns_limit_k_max 17
_diffrn_reflns_limit_k_min -18
_diffrn_reflns_limit_l_max 14
_diffrn_reflns_limit_l_min -14
_diffrn_reflns_number 5627
_diffrn_reflns_theta_full 26.37
_diffrn_reflns_theta_max 26.37
_diffrn_reflns_theta_min 2.95
_exptl_absorpt_coefficient_mu 3.908
_exptl_absorpt_correction_T_max 1.00000
_exptl_absorpt_correction_T_min 0.87254
_exptl_absorpt_correction_type multi-scan
_exptl_absorpt_process_details
;
CrysAlisPro, Oxford Diffraction Ltd.,
Version 1.171.34.44 (release 25-10-2010 CrysAlis171 .NET)
(compiled Oct 25 2010,18:11:34)
Empirical absorption correction using spherical harmonics,
 implemented in SCALE3 ABSPACK scaling algorithm.
;
_exptl_crystal_colour colorless
_exptl_crystal_density_diffrn 1.658
_exptl_crystal_density_method 'not measured'
_exptl_crystal_description Platelet
_exptl_crystal_F_000 640
_exptl_crystal_size_max 0.35
_exptl_crystal_size_mid 0.15
_exptl_crystal_size_min 0.01
_refine_diff_density_max 1.134
_refine_diff_density_min -0.893
_refine_diff_density_rms 0.143
_refine_ls_extinction_method none
_refine_ls_goodness_of_fit_ref 1.089
_refine_ls_matrix_type full
_refine_ls_number_parameters 186
_refine_ls_number_reflns 2803
_refine_ls_number_restraints 0
_refine_ls_restrained_S_all 1.089
_refine_ls_R_factor_all 0.0712
_refine_ls_R_factor_gt 0.0480
_refine_ls_shift/su_max 0.007
_refine_ls_shift/su_mean 0.000
_refine_ls_structure_factor_coef Fsqd
_refine_ls_weighting_details 'calc w=1/[\s^2^(Fo^2^)+(0.0298P)^2^+0.0000P] where P=(Fo^2^+2Fc^2^)/3'
_refine_ls_weighting_scheme calc
_refine_ls_wR_factor_gt 0.0937
_refine_ls_wR_factor_ref 0.1070
_reflns_number_gt 2080
_reflns_number_total 2803
_reflns_threshold_expression >2sigma(I)
_cod_data_source_file d0cp05917j2.cif
_cod_data_source_block xcalibur
_cod_depositor_comments
;
The following automatic conversions were performed:

data item '_symmetry_cell_setting' value 'Monoclinic' was changed to
'monoclinic' in accordance with the
/home/data/users/saulius/crontab/automatic-downloads/rss-feeds/RSC/lib/dictionaries/cif_core.dic
dictionary named 'cif_core.dic' version 2.4.2 last updated on
2011-04-26.

Automatic conversion script
Id: cif_fix_values 7556 2019-12-06 15:28:31Z antanas 

 Adding full bibliography for 7242120--7242123.cif.
;
_cod_original_sg_symbol_H-M P21/m
_cod_database_code 7242120

loop_
_symmetry_equiv_pos_as_xyz
'x, y, z'
'-x, y+1/2, -z'
'-x, -y, -z'
'x, -y-1/2, z'

loop_
_atom_site_label
_atom_site_type_symbol
_atom_site_fract_x
_atom_site_fract_y
_atom_site_fract_z
_atom_site_U_iso_or_equiv
_atom_site_adp_type
_atom_site_occupancy
_atom_site_symmetry_multiplicity
_atom_site_calc_flag
_atom_site_refinement_flags
_atom_site_disorder_assembly
_atom_site_disorder_group
I1 I 0.35521(5) 0.00915(3) 0.15925(4) 0.03110(16) Uani 1 1 d . . .
Br1 Br 0.0000 0.0000 0.0000 0.0448(3) Uani 1 2 d S . .
N1 N 1.1479(11) 0.2500 0.8693(7) 0.040(2) Uani 1 2 d S . .
C1 C 1.2208(11) 0.1664(5) 0.8203(8) 0.0411(19) Uani 1 1 d . . .
H1A H 1.202(8) 0.166(4) 0.742(6) 0.03(2) Uiso 1 1 d . . .
H1B H 1.341(8) 0.168(3) 0.842(6) 0.030(18) Uiso 1 1 d . . .
H1C H 1.175(9) 0.113(5) 0.857(7) 0.07(2) Uiso 1 1 d . . .
C2 C 1.1854(18) 0.2500 0.9954(10) 0.070(4) Uani 1 2 d S . .
H2A H 1.1376 0.1961 1.0263 0.105 Uiso 0.50 1 calc PR . .
H2B H 1.1366 0.3036 1.0264 0.105 Uiso 0.50 1 calc PR . .
H2C H 1.3070 0.2503 1.0168 0.105 Uiso 1 2 calc SR . .
C3 C 0.9540(14) 0.2500 0.8364(11) 0.048(3) Uani 1 2 d S . .
H3 H 0.922(7) 0.191(3) 0.887(6) 0.037(18) Uiso 1 1 d . . .
C4 C 0.8903(15) 0.2500 0.7031(11) 0.063(4) Uani 1 2 d S . .
H4A H 0.9336 0.1961 0.6672 0.075 Uiso 0.50 1 calc PR . .
H4B H 0.9336 0.3039 0.6672 0.075 Uiso 0.50 1 calc PR . .
C5 C 0.6894(17) 0.2500 0.6821(11) 0.060(3) Uani 1 2 d S . .
H5 H 0.642(11) 0.190(5) 0.743(8) 0.12(3) Uiso 1 1 d . . .
C6 C 0.6145(15) 0.2500 0.5535(10) 0.044(3) Uani 1 2 d S . .
H6 H 0.668(8) 0.194(4) 0.519(6) 0.035(18) Uiso 1 1 d . . .
C7 C 0.4196(17) 0.2500 0.5413(10) 0.048(3) Uani 1 2 d S . .
H7 H 0.385(8) 0.203(4) 0.586(6) 0.04(2) Uiso 1 1 d . . .
C8 C 0.3353(15) 0.2500 0.4171(10) 0.045(3) Uani 1 2 d S . .
H8 H 0.382(9) 0.198(4) 0.387(7) 0.06(2) Uiso 1 1 d . . .
C9 C 0.1380(14) 0.2500 0.4097(9) 0.039(2) Uani 1 2 d S . .
H9 H 0.104(7) 0.192(3) 0.459(5) 0.030(16) Uiso 1 1 d . . .
C10 C 0.0483(14) 0.2500 0.2880(10) 0.044(3) Uani 1 2 d S . .
H10 H 0.088(8) 0.193(4) 0.257(6) 0.040(19) Uiso 1 1 d . . .
C11 C -0.1441(15) 0.2500 0.2801(11) 0.048(3) Uani 1 2 d S . .
H11 H -0.175(7) 0.196(3) 0.328(5) 0.021(15) Uiso 1 1 d . . .
C12 C -0.2449(15) 0.2500 0.1556(12) 0.071(4) Uani 1 2 d S . .
H12A H -0.3654 0.2500 0.1613 0.107 Uiso 1 2 calc SR . .
H12B H -0.2158 0.1962 0.1143 0.107 Uiso 0.50 1 calc PR . .
H12C H -0.2158 0.3038 0.1143 0.107 Uiso 0.50 1 calc PR . .
C13 C 0.5687(8) 0.0124(4) 0.2741(6) 0.0334(16) Uani 1 1 d . . .
C14 C 0.6936(7) 0.0106(3) 0.3440(6) 0.0234(13) Uani 1 1 d . . .
C15 C 0.8502(7) 0.0056(3) 0.4234(6) 0.0261(14) Uani 1 1 d . . .
C16 C 0.8437(7) 0.0011(3) 0.5434(6) 0.0278(14) Uani 1 1 d . . .
H16 H 0.7387 0.0013 0.5723 0.033 Uiso 1 1 calc R . .
C17 C 0.9921(8) -0.0036(3) 0.6188(6) 0.0304(14) Uani 1 1 d . . .
H17 H 0.9872 -0.0054 0.6987 0.036 Uiso 1 1 calc R . .

loop_
_atom_site_aniso_label
_atom_site_aniso_U_11
_atom_site_aniso_U_22
_atom_site_aniso_U_33
_atom_site_aniso_U_23
_atom_site_aniso_U_13
_atom_site_aniso_U_12
I1 0.0210(2) 0.0416(3) 0.0292(3) -0.0005(2) -0.00313(17) 0.00322(17)
Br1 0.0309(5) 0.0490(6) 0.0492(7) 0.0203(5) -0.0167(5) -0.0173(4)
N1 0.057(6) 0.027(4) 0.043(6) 0.000 0.032(5) 0.000
C1 0.051(5) 0.029(4) 0.048(6) 0.002(4) 0.024(4) 0.004(4)
C2 0.145(13) 0.032(6) 0.037(7) 0.000 0.028(8) 0.000
C3 0.062(8) 0.030(6) 0.057(8) 0.000 0.032(6) 0.000
C4 0.088(10) 0.050(7) 0.058(9) 0.000 0.038(7) 0.000
C5 0.072(9) 0.068(8) 0.044(8) 0.000 0.028(7) 0.000
C6 0.059(7) 0.041(7) 0.034(6) 0.000 0.014(5) 0.000
C7 0.073(8) 0.042(7) 0.031(7) 0.000 0.019(6) 0.000
C8 0.055(7) 0.048(7) 0.037(7) 0.000 0.026(6) 0.000
C9 0.062(7) 0.028(6) 0.032(6) 0.000 0.021(5) 0.000
C10 0.056(7) 0.029(6) 0.051(8) 0.000 0.026(6) 0.000
C11 0.067(8) 0.032(6) 0.052(8) 0.000 0.033(6) 0.000
C12 0.063(9) 0.077(9) 0.076(11) 0.000 0.021(8) 0.000
C13 0.023(3) 0.036(4) 0.040(4) -0.013(3) -0.001(3) 0.003(3)
C14 0.020(3) 0.016(3) 0.032(4) 0.000(3) -0.002(3) 0.001(2)
C15 0.021(3) 0.020(3) 0.036(4) -0.002(3) -0.003(3) -0.006(2)
C16 0.018(3) 0.033(3) 0.032(4) -0.001(3) 0.000(3) 0.005(2)
C17 0.032(3) 0.030(3) 0.028(3) 0.004(3) 0.001(3) 0.003(3)

loop_
_atom_type_symbol
_atom_type_description
_atom_type_scat_dispersion_real
_atom_type_scat_dispersion_imag
_atom_type_scat_source
C C 0.0033 0.0016 'International Tables Vol C Tables 4.2.6.8 and 6.1.1.4'
H H 0.0000 0.0000 'International Tables Vol C Tables 4.2.6.8 and 6.1.1.4'
N N 0.0061 0.0033 'International Tables Vol C Tables 4.2.6.8 and 6.1.1.4'
Br Br -0.2901 2.4595 'International Tables Vol C Tables 4.2.6.8 and 6.1.1.4'
I I -0.4742 1.8119 'International Tables Vol C Tables 4.2.6.8 and 6.1.1.4'

loop_
_geom_angle_atom_site_label_1
_geom_angle_atom_site_label_2
_geom_angle_atom_site_label_3
_geom_angle
_geom_angle_site_symmetry_1
_geom_angle_site_symmetry_3
_geom_angle_publ_flag
C2 N1 C1 110.0(6) . 4_565 ?
C2 N1 C1 110.0(6) . . ?
C1 N1 C1 109.9(8) 4_565 . ?
C2 N1 C3 108.9(9) . . ?
C1 N1 C3 109.0(6) 4_565 . ?
C1 N1 C3 109.0(6) . . ?
N1 C3 C4 115.8(9) . . ?
C3 C4 C5 110.4(9) . . ?
C6 C5 C4 114.3(10) . . ?
C7 C6 C5 110.7(9) . . ?
C8 C7 C6 114.2(9) . . ?
C7 C8 C9 112.1(9) . . ?
C10 C9 C8 114.1(8) . . ?
C9 C10 C11 114.4(9) . . ?
C10 C11 C12 116.8(9) . . ?
C14 C13 I1 177.1(6) . . ?
C13 C14 C15 176.6(7) . . ?
C17 C15 C16 119.4(6) 3_756 . ?
C17 C15 C14 120.5(6) 3_756 . ?
C16 C15 C14 120.0(6) . . ?
C17 C16 C15 120.0(6) . . ?
C16 C17 C15 120.5(6) . 3_756 ?

loop_
_geom_bond_atom_site_label_1
_geom_bond_atom_site_label_2
_geom_bond_distance
_geom_bond_site_symmetry_2
_geom_bond_publ_flag
I1 C13 2.012(6) . ?
N1 C2 1.450(13) . ?
N1 C1 1.489(8) 4_565 ?
N1 C1 1.489(8) . ?
N1 C3 1.529(14) . ?
C3 C4 1.561(16) . ?
C4 C5 1.573(16) . ?
C5 C6 1.531(16) . ?
C6 C7 1.526(16) . ?
C7 C8 1.506(16) . ?
C8 C9 1.548(14) . ?
C9 C10 1.494(15) . ?
C10 C11 1.509(15) . ?
C11 C12 1.557(17) . ?
C13 C14 1.195(8) . ?
C14 C15 1.447(8) . ?
C15 C17 1.391(8) 3_756 ?
C15 C16 1.396(9) . ?
C16 C17 1.372(8) . ?
C17 C15 1.391(8) 3_756 ?
